data_7707803
loop_
_publ_author_name
'Draho\<s, Bohuslav'
'\<Salitro\<s, Ivan'
'C\'isa\<rov\'a, Ivana'
'Herchel, Radovan'

_publ_section_title
;
 A multifunctional magnetic material based on a solid solution of
 Fe(ii)/Co(ii) complexes with a macrocyclic cyclam-based ligand.
;
_journal_issue 32
_journal_name_full 'Dalton transactions (Cambridge, England : 2003)'
_journal_page_first 11147
_journal_page_last 11157
_journal_paper_doi 10.1039/d1dt01534f
_journal_volume 50
_journal_year 2021
_chemical_formula_moiety 'C22 H34 Co N6, 2(Cl O4), H2 O'
_chemical_formula_sum 'C22 H36 Cl2 Co N6 O9'
_chemical_formula_weight 658.40
_space_group_crystal_system monoclinic
_space_group_IT_number 14
_space_group_name_Hall '-P 2yn'
_space_group_name_H-M_alt 'P 1 21/n 1'
_atom_sites_solution_hydrogens mixed
_audit_creation_method
;
Olex2 1.3
(compiled 2020.07.31 svn.rc2a77460 for OlexSys, GUI svn.r6226)
;
_audit_update_record
;
2021-01-22 deposited with the CCDC.	2021-07-05 downloaded from the CCDC.
;
_cell_angle_alpha 90
_cell_angle_beta 90.258(3)
_cell_angle_gamma 90
_cell_formula_units_Z 4
_cell_length_a 9.8295(8)
_cell_length_b 14.0388(11)
_cell_length_c 19.7163(16)
_cell_measurement_reflns_used 9951
_cell_measurement_temperature 120.(2)
_cell_measurement_theta_max 26.0146
_cell_measurement_theta_min 2.5295
_cell_volume 2720.7(4)
_computing_cell_refinement 'SAINT V8.38A (Bruker AXS Inc., 2017)'
_computing_data_collection 'Bruker Instrument Service vV6.2.10'
_computing_data_reduction 'SAINT V8.38A (Bruker AXS Inc., 2017)'
_computing_molecular_graphics 'Olex2 1.3 (Dolomanov et al., 2009)'
_computing_publication_material 'Olex2 1.3 (Dolomanov et al., 2009)'
_computing_structure_refinement 'SHELXL 2014/7 (Sheldrick, 2015)'
_computing_structure_solution 'XS, VERSION 2013/1'
_diffrn_ambient_temperature 120.01
_diffrn_detector_area_resol_mean 10.4167
_diffrn_measured_fraction_theta_full 0.998
_diffrn_measured_fraction_theta_max 0.989
_diffrn_measurement_device_type 'Bruker D8 VENTURE Kappa Duo PHOTON 100 CMOS'
_diffrn_measurement_method '\f and \w scans'
_diffrn_radiation_monochromator 'Quazar Mo multilayer optic'
_diffrn_radiation_type MoK\a
_diffrn_radiation_wavelength 0.71073
_diffrn_reflns_av_R_equivalents 0.0408
_diffrn_reflns_av_unetI/netI 0.0260
_diffrn_reflns_Laue_measured_fraction_full 0.998
_diffrn_reflns_Laue_measured_fraction_max 0.989
_diffrn_reflns_limit_h_max 12
_diffrn_reflns_limit_h_min -12
_diffrn_reflns_limit_k_max 17
_diffrn_reflns_limit_k_min -17
_diffrn_reflns_limit_l_max 24
_diffrn_reflns_limit_l_min -23
_diffrn_reflns_number 39892
_diffrn_reflns_point_group_measured_fraction_full 0.998
_diffrn_reflns_point_group_measured_fraction_max 0.989
_diffrn_reflns_theta_full 25.242
_diffrn_reflns_theta_max 26.039
_diffrn_reflns_theta_min 2.311
_diffrn_source 'I\mS  micro-focus sealed tube'
_exptl_absorpt_coefficient_mu 0.890
_exptl_absorpt_correction_T_max 0.94
_exptl_absorpt_correction_T_min 0.80
_exptl_absorpt_correction_type multi-scan
_exptl_absorpt_process_details
;
SADABS-2016/2 - Bruker AXS area detector scaling and absorption correction
;
_exptl_crystal_colour 'light pink'
_exptl_crystal_density_diffrn 1.607
_exptl_crystal_density_method 'not measured'
_exptl_crystal_description prism
_exptl_crystal_F_000 1372
_exptl_crystal_size_max 0.51
_exptl_crystal_size_mid 0.17
_exptl_crystal_size_min 0.072
_refine_diff_density_max 0.922
_refine_diff_density_min -0.508
_refine_diff_density_rms 0.088
_refine_ls_extinction_coef 0.0079(7)
_refine_ls_extinction_expression Fc^*^=kFc[1+0.001xFc^2^\l^3^/sin(2\q)]^-1/4^
_refine_ls_extinction_method 'SHELXL-2014/7 (Sheldrick 2014'
_refine_ls_goodness_of_fit_ref 1.173
_refine_ls_hydrogen_treatment constr
_refine_ls_matrix_type full
_refine_ls_number_parameters 401
_refine_ls_number_reflns 5335
_refine_ls_number_restraints 80
_refine_ls_restrained_S_all 1.180
_refine_ls_R_factor_all 0.0528
_refine_ls_R_factor_gt 0.0500
_refine_ls_shift/su_max 0.000
_refine_ls_shift/su_mean 0.000
_refine_ls_structure_factor_coef Fsqd
_refine_ls_weighting_details 'w=1/[\s^2^(Fo^2^)+(0.0231P)^2^+9.0632P] where P=(Fo^2^+2Fc^2^)/3'
_refine_ls_weighting_scheme calc
_refine_ls_wR_factor_gt 0.1153
_refine_ls_wR_factor_ref 0.1170
_reflns_Friedel_coverage 0.000
_reflns_number_gt 5124
_reflns_number_total 5335
_reflns_threshold_expression 'I > 2\s(I)'
_cod_data_source_file d1dt01534f2.cif
_cod_data_source_block co-1
_cod_depositor_comments
;
The following automatic conversions were performed:

data item '_exptl_absorpt_correction_type' value 'Multi-Scan' was
changed to 'multi-scan' in accordance with the
/home/data/users/saulius/crontab/automatic-downloads/rss-feeds/RSC/lib/dictionaries/cif_core.dic
dictionary named 'cif_core.dic' version 2.4.2 last updated on
2011-04-26.

Automatic conversion script
Id: cif_fix_values 7556 2019-12-06 15:28:31Z antanas 

 Adding full bibliography for 7707802--7707805.cif.
;
_cod_database_code 7707803
_shelx_shelxl_version_number 2014/7
_shelx_space_group_comment
;
The symmetry employed for this shelxl refinement is uniquely defined
by the following loop, which should always be used as a source of
symmetry information in preference to the above space-group names.
They are only intended as comments.
;
_shelx_estimated_absorpt_t_max 0.939
_shelx_estimated_absorpt_t_min 0.660
_olex2_refinement_description
;
1. Twinned data refinement
 Scales: 0.5698(14)
 0.4302(14)
2. Fixed Uiso
 At 1.2 times of:
  All C(H) groups, All C(H,H) groups, All N(H) groups
 At 1.5 times of:
  All O(H,H) groups
3. Restrained distances
 O5-O7 \\sim O5-O8 \\sim O6-O7 \\sim O6-O8 \\sim O7-O8
 with sigma of 0.02
 Cl2-O6 \\sim Cl2A-O6A
 with sigma of 0.02
 Cl2-O8 \\sim Cl2A-O8A
 with sigma of 0.02
 Cl2-O5 \\sim Cl2A-O5A
 with sigma of 0.02
 O5-O7 \\sim O5A-O7A
 with sigma of 0.04
 O6-O7 \\sim O6A-O7A
 with sigma of 0.04
 Cl2-O7 \\sim Cl2A-O7A
 with sigma of 0.02
 O5-O6 \\sim O5A-O6A
 with sigma of 0.04
 O8-O5 \\sim O8A-O5A
 with sigma of 0.04
 O8-O6 \\sim O8A-O6A
 with sigma of 0.04
 O8-O7 \\sim O8A-O7A
 with sigma of 0.04
4. Uiso/Uaniso restraints and constraints
Uanis(O5) = Uanis(O5A) = Uanis(O6) = Uanis(O6A)
5. Rigid body (RIGU) restrains
 O8, O6, O5, O7, Cl2
 with sigma for 1-2 distances of 0.004 and sigma for 1-3 distances of 0.004
 Cl2A, O5A, O6A, O7A, O8A
 with sigma for 1-2 distances of 0.004 and sigma for 1-3 distances of 0.004
6. Others
 Sof(O9A)=Sof(H9AA)=Sof(H9AB)=1-FVAR(1)
 Sof(O9)=Sof(H9C)=Sof(H9D)=FVAR(1)
 Sof(O8A)=Sof(Cl2A)=Sof(O6A)=Sof(O5A)=Sof(O7A)=1-FVAR(2)
 Sof(Cl2)=Sof(O8)=Sof(O5)=Sof(O6)=Sof(O7)=FVAR(2)
7.a Riding coordinates:
 O9(H9C,H9D), N2(H2), N4(H4), O9A(H9AA,H9AB)
7.b Secondary CH2 refined with riding coordinates:
 C17(H17A,H17B), C5(H5A,H5B), C4(H4A,H4B), C3(H3A,H3B), C11(H11A,H11B),
 C10(H10A,H10B), C9(H9A,H9B), C8(H8A,H8B), C7(H7A,H7B), C6(H6A,H6B), C2(H2A,
 H2B), C1(H1A,H1B)
7.c Aromatic/amide H refined with riding coordinates:
 C22(H22), C21(H21), C20(H20), C19(H19), C13(H13), C14(H14), C15(H15), C16(H16)
;
_olex2_submission_special_instructions 'No special instructions were received'

loop_
_space_group_symop_operation_xyz
'x, y, z'
'-x+1/2, y+1/2, -z+1/2'
'-x, -y, -z'
'x-1/2, -y-1/2, z-1/2'

loop_
_atom_site_label
_atom_site_type_symbol
_atom_site_fract_x
_atom_site_fract_y
_atom_site_fract_z
_atom_site_U_iso_or_equiv
_atom_site_adp_type
_atom_site_occupancy
_atom_site_site_symmetry_order
_atom_site_calc_flag
_atom_site_refinement_flags_posn
_atom_site_refinement_flags_adp
_atom_site_refinement_flags_occupancy
_atom_site_disorder_assembly
_atom_site_disorder_group
O9 O 0.3730(8) 0.1672(9) 0.3041(5) 0.057(4) Uani 0.70(2) 1 d . . P A 1
H9C H 0.3727 0.1262 0.3371 0.085 Uiso 0.70(2) 1 d R U P A 1
H9D H 0.4051 0.2297 0.3164 0.085 Uiso 0.70(2) 1 d R U P A 1
Co1 Co 0.77033(7) 0.23333(3) 0.14561(3) 0.01576(15) Uani 1 1 d . . . . .
C18 C 0.9315(5) 0.1864(3) 0.2699(2) 0.0246(10) Uani 1 1 d . . . . .
Cl2 Cl 0.2673(6) 0.0112(4) 0.4629(3) 0.0289(11) Uani 0.691(12) 1 d D U P B 1
C22 C 0.7037(5) 0.1787(3) 0.2951(2) 0.0254(11) Uani 1 1 d . . . . .
H22 H 0.6112 0.1860 0.2820 0.030 Uiso 1 1 calc R U . . .
C21 C 0.7349(6) 0.1499(3) 0.3616(2) 0.0309(10) Uani 1 1 d . . . . .
H21 H 0.6640 0.1370 0.3929 0.037 Uiso 1 1 calc R U . . .
C20 C 0.8664(6) 0.1406(3) 0.3808(3) 0.0335(13) Uani 1 1 d . . . . .
H20 H 0.8879 0.1213 0.4258 0.040 Uiso 1 1 calc R U . . .
C19 C 0.9687(6) 0.1589(3) 0.3358(3) 0.0313(12) Uani 1 1 d . . . . .
H19 H 1.0615 0.1531 0.3488 0.038 Uiso 1 1 calc R U . . .
N6 N 0.8010(5) 0.1960(3) 0.25010(19) 0.0254(10) Uani 1 1 d . . . . .
C17 C 1.0415(6) 0.1982(4) 0.2177(3) 0.0314(12) Uani 1 1 d . . . . .
H17A H 1.1186 0.2333 0.2383 0.038 Uiso 1 1 calc R U . . .
H17B H 1.0750 0.1345 0.2042 0.038 Uiso 1 1 calc R U . . .
O8 O 0.3754(8) 0.0373(5) 0.4202(3) 0.054(2) Uani 0.691(12) 1 d D U P B 1
C5 C 1.0780(6) 0.2194(4) 0.0982(3) 0.0329(12) Uani 1 1 d . . . . .
H5A H 1.0813 0.1489 0.0983 0.039 Uiso 1 1 calc R U . . .
H5B H 1.1721 0.2426 0.1056 0.039 Uiso 1 1 calc R U . . .
C4 C 1.0306(6) 0.2523(4) 0.0286(3) 0.0335(13) Uani 1 1 d . . . . .
H4A H 1.1023 0.2361 -0.0045 0.040 Uiso 1 1 calc R U . . .
H4B H 1.0229 0.3226 0.0296 0.040 Uiso 1 1 calc R U . . .
C3 C 0.8959(6) 0.2119(4) 0.0024(3) 0.0303(12) Uani 1 1 d . . . . .
H3A H 0.8874 0.2256 -0.0467 0.036 Uiso 1 1 calc R U . . .
H3B H 0.8962 0.1419 0.0082 0.036 Uiso 1 1 calc R U . . .
C12 C 0.6025(5) 0.0610(4) 0.1187(2) 0.0249(10) Uani 1 1 d . . . . .
C11 C 0.4983(5) 0.1379(3) 0.1348(3) 0.0274(11) Uani 1 1 d . . . . .
H11A H 0.4170 0.1283 0.1057 0.033 Uiso 1 1 calc R U . . .
H11B H 0.4696 0.1311 0.1826 0.033 Uiso 1 1 calc R U . . .
C10 C 0.4686(5) 0.3018(4) 0.1655(3) 0.0288(11) Uani 1 1 d . . . . .
H10A H 0.4603 0.2751 0.2117 0.035 Uiso 1 1 calc R U . . .
H10B H 0.3759 0.3050 0.1458 0.035 Uiso 1 1 calc R U . . .
C9 C 0.5241(5) 0.4029(4) 0.1712(3) 0.0292(11) Uani 1 1 d . . . . .
H9A H 0.5396 0.4277 0.1248 0.035 Uiso 1 1 calc R U . . .
H9B H 0.4537 0.4434 0.1924 0.035 Uiso 1 1 calc R U . . .
C8 C 0.6552(5) 0.4136(3) 0.2115(2) 0.0229(10) Uani 1 1 d . . . . .
H8A H 0.6675 0.4813 0.2243 0.027 Uiso 1 1 calc R U . . .
H8B H 0.6488 0.3758 0.2537 0.027 Uiso 1 1 calc R U . . .
C7 C 0.9050(5) 0.4001(3) 0.2078(3) 0.0254(11) Uani 1 1 d . . . . .
H7A H 0.9034 0.3718 0.2538 0.030 Uiso 1 1 calc R U . . .
H7B H 0.9202 0.4695 0.2123 0.030 Uiso 1 1 calc R U . . .
C6 C 1.0164(5) 0.3561(3) 0.1670(3) 0.0278(11) Uani 1 1 d . . . . .
H6A H 1.1043 0.3659 0.1907 0.033 Uiso 1 1 calc R U . . .
H6B H 1.0216 0.3885 0.1225 0.033 Uiso 1 1 calc R U . . .
N3 N 0.9946(4) 0.2504(3) 0.1557(2) 0.0246(9) Uani 1 1 d . . . . .
N5 N 0.7346(4) 0.0838(2) 0.12786(17) 0.0196(8) Uani 1 1 d . . . . .
N2 N 0.7778(5) 0.2519(2) 0.03779(18) 0.0224(8) Uani 1 1 d . . . . .
H2 H 0.7630 0.3155 0.0345 0.027 Uiso 1 1 d R U . . .
N4 N 0.7735(4) 0.3817(2) 0.17249(17) 0.0193(7) Uani 1 1 d . . . . .
H4 H 0.7766 0.4174 0.1317 0.023 Uiso 1 1 d R U . . .
C13 C 0.5606(6) -0.0284(4) 0.0975(3) 0.0331(12) Uani 1 1 d . . . . .
H13 H 0.4672 -0.0416 0.0893 0.040 Uiso 1 1 calc R U . . .
C14 C 0.6563(6) -0.0960(4) 0.0888(3) 0.0357(13) Uani 1 1 d . . . . .
H14 H 0.6294 -0.1582 0.0752 0.043 Uiso 1 1 calc R U . . .
C15 C 0.7956(7) -0.0764(4) 0.0995(3) 0.0354(14) Uani 1 1 d . . . . .
H15 H 0.8635 -0.1239 0.0941 0.042 Uiso 1 1 calc R U . . .
C16 C 0.8280(6) 0.0168(3) 0.1186(3) 0.0277(11) Uani 1 1 d . . . . .
H16 H 0.9210 0.0329 0.1252 0.033 Uiso 1 1 calc R U . . .
C2 C 0.6453(5) 0.2214(4) 0.0086(2) 0.0246(11) Uani 1 1 d . . . . .
H2A H 0.6367 0.2444 -0.0387 0.029 Uiso 1 1 calc R U . . .
H2B H 0.6391 0.1511 0.0083 0.029 Uiso 1 1 calc R U . . .
C1 C 0.5351(5) 0.2622(4) 0.0508(3) 0.0264(11) Uani 1 1 d . . . . .
H1A H 0.4461 0.2390 0.0338 0.032 Uiso 1 1 calc R U . . .
H1B H 0.5360 0.3325 0.0465 0.032 Uiso 1 1 calc R U . . .
Cl1 Cl 0.29125(14) 0.42226(9) 0.33707(6) 0.0339(3) Uani 1 1 d . . . . .
N1 N 0.5507(4) 0.2356(3) 0.1242(2) 0.0236(9) Uani 1 1 d . . . . .
O5 O 0.2369(9) -0.0885(4) 0.4579(3) 0.0328(10) Uani 0.691(12) 1 d D U P B 1
O6 O 0.2964(9) 0.0325(5) 0.5334(3) 0.0328(10) Uani 0.691(12) 1 d D U P B 1
O3 O 0.2867(5) 0.4759(3) 0.3993(2) 0.0482(11) Uani 1 1 d . . . . .
O7 O 0.1478(9) 0.0670(6) 0.4448(4) 0.065(3) Uani 0.691(12) 1 d D U P B 1
O2 O 0.2574(9) 0.4824(4) 0.2815(3) 0.094(2) Uani 1 1 d . . . . .
O4 O 0.1928(4) 0.3473(3) 0.3394(2) 0.0509(12) Uani 1 1 d . . . . .
O1 O 0.4237(5) 0.3804(5) 0.3296(3) 0.0681(16) Uani 1 1 d . . . . .
O9A O 0.384(3) 0.105(3) 0.2894(11) 0.099(10) Uani 0.30(2) 1 d . . P A 2
H9AA H 0.3682 0.0588 0.2582 0.148 Uiso 0.30(2) 1 d R U P A 2
H9AB H 0.3378 0.0829 0.3250 0.148 Uiso 0.30(2) 1 d R U P A 2
O8A O 0.274(2) 0.0737(12) 0.4162(7) 0.070(5) Uani 0.309(12) 1 d D U P B 2
Cl2A Cl 0.2340(13) 0.0083(9) 0.4663(6) 0.024(2) Uani 0.309(12) 1 d D U P B 2
O6A O 0.318(2) 0.0195(13) 0.5257(8) 0.0328(10) Uani 0.309(12) 1 d D U P B 2
O5A O 0.241(2) -0.0864(9) 0.4405(7) 0.0328(10) Uani 0.309(12) 1 d D U P B 2
O7A O 0.0881(14) 0.0236(12) 0.4779(8) 0.048(4) Uani 0.309(12) 1 d D U P B 2

loop_
_atom_site_aniso_label
_atom_site_aniso_U_11
_atom_site_aniso_U_22
_atom_site_aniso_U_33
_atom_site_aniso_U_23
_atom_site_aniso_U_13
_atom_site_aniso_U_12
O9 0.059(5) 0.055(7) 0.056(5) 0.022(4) 0.024(4) 0.007(4)
Co1 0.0217(3) 0.0109(2) 0.0147(2) -0.0001(2) -0.0017(3) -0.0014(2)
C18 0.032(3) 0.017(2) 0.024(2) -0.0003(19) -0.010(2) -0.001(2)
Cl2 0.043(2) 0.0211(14) 0.0228(15) -0.0042(10) -0.0058(15) 0.0104(15)
C22 0.035(3) 0.020(2) 0.022(2) 0.0005(18) 0.001(2) -0.001(2)
C21 0.050(3) 0.022(2) 0.021(2) 0.0024(18) -0.003(2) -0.005(2)
C20 0.061(4) 0.017(2) 0.022(2) 0.0006(19) -0.007(3) 0.002(2)
C19 0.047(3) 0.018(2) 0.029(3) -0.001(2) -0.009(2) 0.002(2)
N6 0.047(3) 0.0109(16) 0.0181(18) 0.0005(14) 0.0004(18) -0.0018(17)
C17 0.028(3) 0.036(3) 0.031(3) 0.001(2) -0.004(2) -0.002(2)
O8 0.080(5) 0.039(4) 0.043(4) -0.002(3) 0.030(3) -0.006(3)
C5 0.030(3) 0.033(3) 0.036(3) -0.006(2) 0.009(2) -0.003(2)
C4 0.031(3) 0.036(3) 0.033(3) -0.010(2) 0.007(2) -0.006(2)
C3 0.037(3) 0.032(3) 0.022(3) -0.008(2) 0.006(2) -0.009(2)
C12 0.032(3) 0.024(2) 0.019(2) 0.0031(19) 0.000(2) -0.009(2)
C11 0.026(2) 0.026(2) 0.030(3) 0.002(2) 0.002(2) -0.011(2)
C10 0.026(3) 0.035(3) 0.026(3) 0.003(2) -0.001(2) 0.001(2)
C9 0.032(3) 0.030(3) 0.025(2) 0.002(2) -0.001(2) 0.006(2)
C8 0.030(3) 0.018(2) 0.021(2) -0.0019(19) 0.0010(19) 0.0041(19)
C7 0.036(3) 0.015(2) 0.025(3) -0.0047(19) -0.005(2) -0.008(2)
C6 0.025(3) 0.024(2) 0.034(3) -0.001(2) 0.000(2) -0.010(2)
N3 0.025(2) 0.021(2) 0.028(2) -0.0005(17) 0.0025(18) -0.0004(16)
N5 0.028(2) 0.0118(15) 0.0193(17) 0.0010(13) 0.0004(16) 0.0003(15)
N2 0.036(2) 0.0152(16) 0.0162(16) -0.0014(13) 0.0017(18) -0.0032(18)
N4 0.0247(19) 0.0160(16) 0.0171(15) -0.0019(13) -0.0041(17) 0.0005(17)
C13 0.039(3) 0.026(3) 0.035(3) 0.000(2) -0.001(2) -0.012(2)
C14 0.053(4) 0.021(3) 0.033(3) -0.004(2) -0.007(3) -0.010(2)
C15 0.052(4) 0.020(2) 0.034(3) -0.002(2) -0.003(3) 0.013(2)
C16 0.036(3) 0.019(2) 0.028(2) -0.005(2) -0.008(2) 0.005(2)
C2 0.036(3) 0.023(2) 0.015(2) 0.0015(19) -0.006(2) -0.005(2)
C1 0.024(3) 0.030(3) 0.025(3) 0.002(2) -0.003(2) -0.006(2)
Cl1 0.0390(7) 0.0357(6) 0.0270(6) 0.0048(5) -0.0011(5) -0.0081(6)
N1 0.023(2) 0.026(2) 0.023(2) 0.0028(17) 0.0005(16) -0.0020(17)
O5 0.058(2) 0.0248(14) 0.0153(19) -0.0104(13) -0.0051(19) 0.0060(14)
O6 0.058(2) 0.0248(14) 0.0153(19) -0.0104(13) -0.0051(19) 0.0060(14)
O3 0.064(3) 0.038(2) 0.043(2) -0.0141(18) -0.004(2) 0.002(2)
O7 0.075(5) 0.056(5) 0.065(5) -0.005(4) -0.014(4) 0.044(4)
O2 0.152(7) 0.073(4) 0.056(3) 0.037(3) -0.019(4) -0.005(5)
O4 0.053(3) 0.047(2) 0.053(3) -0.014(2) 0.016(2) -0.023(2)
O1 0.035(2) 0.116(5) 0.053(3) -0.021(3) 0.001(2) 0.008(3)
O9A 0.17(3) 0.057(19) 0.069(14) -0.011(11) 0.050(15) 0.007(16)
O8A 0.102(13) 0.065(8) 0.043(6) 0.024(6) -0.003(7) -0.010(8)
Cl2A 0.039(5) 0.021(3) 0.011(3) -0.0067(19) -0.005(3) 0.003(3)
O6A 0.058(2) 0.0248(14) 0.0153(19) -0.0104(13) -0.0051(19) 0.0060(14)
O5A 0.058(2) 0.0248(14) 0.0153(19) -0.0104(13) -0.0051(19) 0.0060(14)
O7A 0.053(6) 0.044(8) 0.048(8) -0.010(6) 0.002(5) 0.011(5)

loop_
_atom_type_symbol
_atom_type_description
_atom_type_scat_dispersion_real
_atom_type_scat_dispersion_imag
_atom_type_scat_source
C C 0.0033 0.0016 'International Tables Vol C Tables 4.2.6.8 and 6.1.1.4'
H H 0.0000 0.0000 'International Tables Vol C Tables 4.2.6.8 and 6.1.1.4'
Cl Cl 0.1484 0.1585 'International Tables Vol C Tables 4.2.6.8 and 6.1.1.4'
Co Co 0.3494 0.9721 'International Tables Vol C Tables 4.2.6.8 and 6.1.1.4'
N N 0.0061 0.0033 'International Tables Vol C Tables 4.2.6.8 and 6.1.1.4'
O O 0.0106 0.0060 'International Tables Vol C Tables 4.2.6.8 and 6.1.1.4'

loop_
_geom_angle_atom_site_label_1
_geom_angle_atom_site_label_2
_geom_angle_atom_site_label_3
_geom_angle
_geom_angle_site_symmetry_1
_geom_angle_site_symmetry_3
_geom_angle_publ_flag
H9C O9 H9D 114.7 . . ?
N6 Co1 N3 78.82(17) . . ?
N6 Co1 N5 86.58(14) . . ?
N6 Co1 N4 89.90(13) . . ?
N6 Co1 N1 108.77(16) . . ?
N5 Co1 N3 106.26(15) . . ?
N5 Co1 N1 79.84(15) . . ?
N2 Co1 N6 167.61(17) . . ?
N2 Co1 N3 92.11(17) . . ?
N2 Co1 N5 87.92(13) . . ?
N2 Co1 N4 97.24(13) . . ?
N2 Co1 N1 81.10(16) . . ?
N4 Co1 N3 81.98(15) . . ?
N4 Co1 N5 170.18(15) . . ?
N4 Co1 N1 92.67(15) . . ?
N1 Co1 N3 170.81(15) . . ?
C19 C18 C17 118.7(5) . . ?
N6 C18 C19 122.7(5) . . ?
N6 C18 C17 118.5(4) . . ?
O8 Cl2 O5 111.7(6) . . ?
O8 Cl2 O6 111.9(6) . . ?
O8 Cl2 O7 108.9(6) . . ?
O5 Cl2 O6 108.0(5) . . ?
O5 Cl2 O7 109.9(6) . . ?
O6 Cl2 O7 106.3(6) . . ?
C21 C22 H22 119.3 . . ?
N6 C22 H22 119.3 . . ?
N6 C22 C21 121.4(5) . . ?
C22 C21 H21 120.2 . . ?
C20 C21 C22 119.6(5) . . ?
C20 C21 H21 120.2 . . ?
C21 C20 H20 119.9 . . ?
C21 C20 C19 120.3(5) . . ?
C19 C20 H20 119.9 . . ?
C18 C19 H19 121.2 . . ?
C20 C19 C18 117.6(5) . . ?
C20 C19 H19 121.2 . . ?
C18 N6 Co1 115.6(3) . . ?
C22 N6 Co1 125.9(4) . . ?
C22 N6 C18 118.4(4) . . ?
C18 C17 H17A 108.9 . . ?
C18 C17 H17B 108.9 . . ?
H17A C17 H17B 107.8 . . ?
N3 C17 C18 113.2(4) . . ?
N3 C17 H17A 108.9 . . ?
N3 C17 H17B 108.9 . . ?
H5A C5 H5B 107.4 . . ?
C4 C5 H5A 108.3 . . ?
C4 C5 H5B 108.3 . . ?
N3 C5 H5A 108.3 . . ?
N3 C5 H5B 108.3 . . ?
N3 C5 C4 115.9(5) . . ?
C5 C4 H4A 108.0 . . ?
C5 C4 H4B 108.0 . . ?
C5 C4 C3 117.0(5) . . ?
H4A C4 H4B 107.3 . . ?
C3 C4 H4A 108.0 . . ?
C3 C4 H4B 108.0 . . ?
C4 C3 H3A 109.1 . . ?
C4 C3 H3B 109.1 . . ?
H3A C3 H3B 107.8 . . ?
N2 C3 C4 112.5(4) . . ?
N2 C3 H3A 109.1 . . ?
N2 C3 H3B 109.1 . . ?
N5 C12 C11 116.8(4) . . ?
N5 C12 C13 122.8(5) . . ?
C13 C12 C11 120.4(5) . . ?
C12 C11 H11A 108.9 . . ?
C12 C11 H11B 108.9 . . ?
H11A C11 H11B 107.8 . . ?
N1 C11 C12 113.2(4) . . ?
N1 C11 H11A 108.9 . . ?
N1 C11 H11B 108.9 . . ?
H10A C10 H10B 107.5 . . ?
C9 C10 H10A 108.4 . . ?
C9 C10 H10B 108.4 . . ?
N1 C10 H10A 108.4 . . ?
N1 C10 H10B 108.4 . . ?
N1 C10 C9 115.5(4) . . ?
C10 C9 H9A 108.4 . . ?
C10 C9 H9B 108.4 . . ?
H9A C9 H9B 107.4 . . ?
C8 C9 C10 115.7(4) . . ?
C8 C9 H9A 108.4 . . ?
C8 C9 H9B 108.4 . . ?
C9 C8 H8A 109.3 . . ?
C9 C8 H8B 109.3 . . ?
H8A C8 H8B 108.0 . . ?
N4 C8 C9 111.6(4) . . ?
N4 C8 H8A 109.3 . . ?
N4 C8 H8B 109.3 . . ?
H7A C7 H7B 108.4 . . ?
C6 C7 H7A 110.1 . . ?
C6 C7 H7B 110.1 . . ?
N4 C7 H7A 110.1 . . ?
N4 C7 H7B 110.1 . . ?
N4 C7 C6 108.2(4) . . ?
C7 C6 H6A 109.1 . . ?
C7 C6 H6B 109.1 . . ?
C7 C6 N3 112.3(4) . . ?
H6A C6 H6B 107.9 . . ?
N3 C6 H6A 109.1 . . ?
N3 C6 H6B 109.1 . . ?
C17 N3 Co1 108.7(3) . . ?
C17 N3 C6 108.4(4) . . ?
C5 N3 Co1 117.1(3) . . ?
C5 N3 C17 108.3(4) . . ?
C5 N3 C6 109.0(4) . . ?
C6 N3 Co1 105.0(3) . . ?
C12 N5 Co1 114.2(3) . . ?
C16 N5 Co1 126.9(3) . . ?
C16 N5 C12 118.6(4) . . ?
Co1 N2 H2 100.6 . . ?
C3 N2 Co1 117.1(3) . . ?
C3 N2 H2 118.0 . . ?
C3 N2 C2 113.5(3) . . ?
C2 N2 Co1 108.4(3) . . ?
C2 N2 H2 96.7 . . ?
Co1 N4 H4 107.7 . . ?
C8 N4 Co1 114.5(3) . . ?
C8 N4 C7 113.0(3) . . ?
C8 N4 H4 108.2 . . ?
C7 N4 Co1 107.1(3) . . ?
C7 N4 H4 105.9 . . ?
C12 C13 H13 121.0 . . ?
C14 C13 C12 118.0(5) . . ?
C14 C13 H13 121.0 . . ?
C13 C14 H14 119.3 . . ?
C13 C14 C15 121.4(5) . . ?
C15 C14 H14 119.3 . . ?
C14 C15 H15 121.9 . . ?
C16 C15 C14 116.3(5) . . ?
C16 C15 H15 121.9 . . ?
N5 C16 C15 122.9(5) . . ?
N5 C16 H16 118.5 . . ?
C15 C16 H16 118.5 . . ?
N2 C2 H2A 110.1 . . ?
N2 C2 H2B 110.1 . . ?
H2A C2 H2B 108.4 . . ?
C1 C2 N2 108.2(4) . . ?
C1 C2 H2A 110.1 . . ?
C1 C2 H2B 110.1 . . ?
C2 C1 H1A 109.2 . . ?
C2 C1 H1B 109.2 . . ?
C2 C1 N1 111.9(4) . . ?
H1A C1 H1B 107.9 . . ?
N1 C1 H1A 109.2 . . ?
N1 C1 H1B 109.2 . . ?
O2 Cl1 O3 109.8(3) . . ?
O2 Cl1 O4 107.8(4) . . ?
O2 Cl1 O1 111.9(4) . . ?
O4 Cl1 O3 109.5(3) . . ?
O4 Cl1 O1 108.4(3) . . ?
O1 Cl1 O3 109.5(3) . . ?
C11 N1 Co1 107.6(3) . . ?
C11 N1 C1 109.4(4) . . ?
C10 N1 Co1 116.2(3) . . ?
C10 N1 C11 108.3(4) . . ?
C10 N1 C1 108.7(4) . . ?
C1 N1 Co1 106.6(3) . . ?
H9AA O9A H9AB 101.5 . . ?
O8A Cl2A O6A 109.8(13) . . ?
O8A Cl2A O5A 110.2(13) . . ?
O8A Cl2A O7A 107.1(13) . . ?
O6A Cl2A O7A 114.3(13) . . ?
O5A Cl2A O6A 111.4(11) . . ?
O5A Cl2A O7A 103.8(12) . . ?

loop_
_geom_bond_atom_site_label_1
_geom_bond_atom_site_label_2
_geom_bond_distance
_geom_bond_site_symmetry_2
_geom_bond_publ_flag
O9 H9C 0.8686 . ?
O9 H9D 0.9629 . ?
Co1 N6 2.146(4) . ?
Co1 N3 2.225(4) . ?
Co1 N5 2.156(3) . ?
Co1 N2 2.143(3) . ?
Co1 N4 2.150(3) . ?
Co1 N1 2.198(4) . ?
C18 C19 1.403(7) . ?
C18 N6 1.346(7) . ?
C18 C17 1.505(7) . ?
Cl2 O8 1.408(8) . ?
Cl2 O5 1.435(6) . ?
Cl2 O6 1.448(7) . ?
Cl2 O7 1.455(8) . ?
C22 H22 0.9500 . ?
C22 C21 1.404(6) . ?
C22 N6 1.330(6) . ?
C21 H21 0.9500 . ?
C21 C20 1.352(9) . ?
C20 H20 0.9500 . ?
C20 C19 1.368(8) . ?
C19 H19 0.9500 . ?
C17 H17A 0.9900 . ?
C17 H17B 0.9900 . ?
C17 N3 1.496(7) . ?
C5 H5A 0.9900 . ?
C5 H5B 0.9900 . ?
C5 C4 1.519(8) . ?
C5 N3 1.467(7) . ?
C4 H4A 0.9900 . ?
C4 H4B 0.9900 . ?
C4 C3 1.529(8) . ?
C3 H3A 0.9900 . ?
C3 H3B 0.9900 . ?
C3 N2 1.469(7) . ?
C12 C11 1.522(7) . ?
C12 N5 1.349(6) . ?
C12 C13 1.384(7) . ?
C11 H11A 0.9900 . ?
C11 H11B 0.9900 . ?
C11 N1 1.480(6) . ?
C10 H10A 0.9900 . ?
C10 H10B 0.9900 . ?
C10 C9 1.525(7) . ?
C10 N1 1.479(7) . ?
C9 H9A 0.9900 . ?
C9 H9B 0.9900 . ?
C9 C8 1.518(7) . ?
C8 H8A 0.9900 . ?
C8 H8B 0.9900 . ?
C8 N4 1.467(6) . ?
C7 H7A 0.9900 . ?
C7 H7B 0.9900 . ?
C7 C6 1.496(7) . ?
C7 N4 1.488(6) . ?
C6 H6A 0.9900 . ?
C6 H6B 0.9900 . ?
C6 N3 1.515(6) . ?
N5 C16 1.328(6) . ?
N2 H2 0.9070 . ?
N2 C2 1.485(6) . ?
N4 H4 0.9478 . ?
C13 H13 0.9500 . ?
C13 C14 1.348(8) . ?
C14 H14 0.9500 . ?
C14 C15 1.411(8) . ?
C15 H15 0.9500 . ?
C15 C16 1.398(7) . ?
C16 H16 0.9500 . ?
C2 H2A 0.9900 . ?
C2 H2B 0.9900 . ?
C2 C1 1.484(7) . ?
C1 H1A 0.9900 . ?
C1 H1B 0.9900 . ?
C1 N1 1.502(6) . ?
Cl1 O3 1.440(4) . ?
Cl1 O2 1.422(5) . ?
Cl1 O4 1.431(4) . ?
Cl1 O1 1.437(5) . ?
O9A H9AA 0.9052 . ?
O9A H9AB 0.8939 . ?
O8A Cl2A 1.407(14) . ?
Cl2A O6A 1.436(13) . ?
Cl2A O5A 1.426(13) . ?
Cl2A O7A 1.468(14) . ?

loop_
_geom_torsion_atom_site_label_1
_geom_torsion_atom_site_label_2
_geom_torsion_atom_site_label_3
_geom_torsion_atom_site_label_4
_geom_torsion
_geom_torsion_site_symmetry_1
_geom_torsion_site_symmetry_2
_geom_torsion_site_symmetry_3
_geom_torsion_site_symmetry_4
_geom_torsion_publ_flag
Co1 N5 C16 C15 -172.3(4) . . . . ?
Co1 N2 C2 C1 45.1(4) . . . . ?
C18 C17 N3 Co1 -24.6(5) . . . . ?
C18 C17 N3 C5 -152.9(4) . . . . ?
C18 C17 N3 C6 89.0(5) . . . . ?
C22 C21 C20 C19 -0.2(7) . . . . ?
C21 C22 N6 Co1 176.6(3) . . . . ?
C21 C22 N6 C18 -0.8(7) . . . . ?
C21 C20 C19 C18 -0.5(7) . . . . ?
C19 C18 N6 Co1 -177.6(4) . . . . ?
C19 C18 N6 C22 0.1(7) . . . . ?
C19 C18 C17 N3 -165.5(4) . . . . ?
N6 C18 C19 C20 0.6(7) . . . . ?
N6 C18 C17 N3 19.1(6) . . . . ?
N6 C22 C21 C20 0.9(7) . . . . ?
C17 C18 C19 C20 -174.5(4) . . . . ?
C17 C18 N6 Co1 -2.5(5) . . . . ?
C17 C18 N6 C22 175.2(4) . . . . ?
C5 C4 C3 N2 72.5(6) . . . . ?
C4 C5 N3 Co1 47.0(5) . . . . ?
C4 C5 N3 C17 170.3(4) . . . . ?
C4 C5 N3 C6 -71.9(6) . . . . ?
C4 C3 N2 Co1 -58.4(5) . . . . ?
C4 C3 N2 C2 174.0(5) . . . . ?
C3 N2 C2 C1 177.0(4) . . . . ?
C12 C11 N1 Co1 -31.3(5) . . . . ?
C12 C11 N1 C10 -157.6(4) . . . . ?
C12 C11 N1 C1 84.1(5) . . . . ?
C12 N5 C16 C15 0.2(7) . . . . ?
C12 C13 C14 C15 -1.3(9) . . . . ?
C11 C12 N5 Co1 -10.9(5) . . . . ?
C11 C12 N5 C16 175.7(4) . . . . ?
C11 C12 C13 C14 -175.1(5) . . . . ?
C10 C9 C8 N4 76.4(5) . . . . ?
C9 C10 N1 Co1 48.0(5) . . . . ?
C9 C10 N1 C11 169.2(4) . . . . ?
C9 C10 N1 C1 -72.1(5) . . . . ?
C9 C8 N4 Co1 -62.7(4) . . . . ?
C9 C8 N4 C7 174.3(4) . . . . ?
C7 C6 N3 Co1 34.9(5) . . . . ?
C7 C6 N3 C17 -81.2(5) . . . . ?
C7 C6 N3 C5 161.1(4) . . . . ?
C6 C7 N4 Co1 47.4(4) . . . . ?
C6 C7 N4 C8 174.4(4) . . . . ?
N3 C5 C4 C3 -67.0(6) . . . . ?
N5 C12 C11 N1 29.5(6) . . . . ?
N5 C12 C13 C14 3.1(8) . . . . ?
N2 C2 C1 N1 -55.1(5) . . . . ?
N4 C7 C6 N3 -57.0(5) . . . . ?
C13 C12 C11 N1 -152.2(5) . . . . ?
C13 C12 N5 Co1 170.9(4) . . . . ?
C13 C12 N5 C16 -2.5(7) . . . . ?
C13 C14 C15 C16 -0.8(9) . . . . ?
C14 C15 C16 N5 1.4(8) . . . . ?
C2 C1 N1 Co1 35.7(5) . . . . ?
C2 C1 N1 C11 -80.3(5) . . . . ?
C2 C1 N1 C10 161.6(4) . . . . ?
N1 C10 C9 C8 -68.4(6) . . . . ?

loop_
_twin_individual_id
_twin_individual_mass_fraction_refined
1 0.5698(14)
2 0.4302(14)
